data_7222045
loop_
_publ_author_name
'Gu, Jinzhong'
'Cui, Yanhui'
'Wu, Jiang'
'Kirillov, Alexander M.'

_publ_section_title
;
 A series of mixed-ligand 2D and 3D coordination polymers assembled from a
 novel multifunctional pyridine-tricarboxylate building block:
 hydrothermal syntheses, structural and topological diversity, and
 magnetic and luminescent properties
;
_journal_name_full 'RSC Adv.'
_journal_paper_doi 10.1039/C5RA13582F
_journal_year 2015
_chemical_formula_moiety 'C31 H20 N3 O8 Zn2'
_chemical_formula_sum 'C31 H20 N3 O8 Zn2'
_chemical_formula_weight 693.24
_chemical_name_systematic
;
 ? 
;
_space_group_crystal_system monoclinic
_space_group_IT_number 14
_space_group_name_Hall '-P 2ybc'
_space_group_name_H-M_alt 'P 1 21/c 1'
_symmetry_space_group_name_Hall '-P 2ybc'
_symmetry_space_group_name_H-M 'P 1 21/c 1'
_atom_sites_solution_hydrogens geom
_atom_sites_solution_primary direct
_atom_sites_solution_secondary difmap
_audit_creation_date 2015-04-09
_audit_creation_method
;
Olex2 1.2
(compiled 2015.01.26 svn.r3150 for OlexSys, GUI svn.r4998)
;
_audit_update_record
;
2015-07-24 deposited with the CCDC.
2015-09-07 downloaded from the CCDC.
;
_cell_angle_alpha 90.00
_cell_angle_beta 92.684(7)
_cell_angle_gamma 90.00
_cell_formula_units_Z 4
_cell_length_a 8.7544(5)
_cell_length_b 8.4785(7)
_cell_length_c 39.392(4)
_cell_measurement_reflns_used 1102
_cell_measurement_temperature 294.63(10)
_cell_measurement_theta_max 23.4610
_cell_measurement_theta_min 3.3750
_cell_volume 2920.6(4)
_computing_cell_refinement
;
CrysAlisPro, Agilent Technologies,
Version 1.171.36.28 (release 01-02-2013 CrysAlis171 .NET)
(compiled Feb  1 2013,16:14:44)
;
_computing_data_collection
;
CrysAlisPro, Agilent Technologies,
Version 1.171.36.28 (release 01-02-2013 CrysAlis171 .NET)
(compiled Feb  1 2013,16:14:44)
;
_computing_data_reduction
;
CrysAlisPro, Agilent Technologies,
Version 1.171.36.28 (release 01-02-2013 CrysAlis171 .NET)
(compiled Feb  1 2013,16:14:44)
;
_computing_molecular_graphics 'Olex2 (Dolomanov et al., 2009)'
_computing_publication_material 'Olex2 (Dolomanov et al., 2009)'
_computing_structure_refinement 'ShelXL (Sheldrick, 2008)'
_computing_structure_solution 'ShelXS (Sheldrick, 2008)'
_diffrn_ambient_temperature 294.63(10)
_diffrn_detector_area_resol_mean 16.0733
_diffrn_measured_fraction_theta_full 0.995
_diffrn_measured_fraction_theta_max 0.995
_diffrn_measurement_details
;
  1 omega  -52.00   65.00   0.7500    3.0000
omega____ theta____ kappa____ phi______ frames
    -       20.5854  -19.0000 -120.0000 156

  2 omega  -17.00   11.50   0.7500    3.0000
omega____ theta____ kappa____ phi______ frames
    -      -17.1479  -99.0000  -90.0000 38

  3 omega   -7.10   25.15   0.7500    3.0000
omega____ theta____ kappa____ phi______ frames
    -      -17.1479  -99.0000  120.0000 43

  4 omega   50.00   96.50   0.7500    3.0000
omega____ theta____ kappa____ phi______ frames
    -       20.5854  178.0000 -120.0000 62
;
_diffrn_measurement_device_type 'SuperNova, Dual, Cu at zero, Eos'
_diffrn_measurement_method '\w scans'
_diffrn_orient_matrix_UB_11 0.0072475000
_diffrn_orient_matrix_UB_12 0.0232621000
_diffrn_orient_matrix_UB_13 0.0173109000
_diffrn_orient_matrix_UB_21 0.0210709000
_diffrn_orient_matrix_UB_22 0.0770516000
_diffrn_orient_matrix_UB_23 -0.0050291000
_diffrn_orient_matrix_UB_31 -0.0778831000
_diffrn_orient_matrix_UB_32 0.0230098000
_diffrn_orient_matrix_UB_33 -0.0006122000
_diffrn_radiation_monochromator mirror
_diffrn_radiation_type MoK\a
_diffrn_radiation_wavelength 0.71073
_diffrn_reflns_av_R_equivalents 0.0000
_diffrn_reflns_av_unetI/netI 0.1138
_diffrn_reflns_limit_h_max 10
_diffrn_reflns_limit_h_min -10
_diffrn_reflns_limit_k_max 10
_diffrn_reflns_limit_k_min -10
_diffrn_reflns_limit_l_max 48
_diffrn_reflns_limit_l_min -45
_diffrn_reflns_number 6046
_diffrn_reflns_theta_full 26.00
_diffrn_reflns_theta_max 26.02
_diffrn_reflns_theta_min 3.35
_diffrn_source 'SuperNova (Mo) X-ray Source'
_exptl_absorpt_coefficient_mu 1.699
_exptl_absorpt_correction_T_max 1.00000
_exptl_absorpt_correction_T_min 0.77930
_exptl_absorpt_correction_type multi-scan
_exptl_absorpt_process_details
;
CrysAlisPro, Agilent Technologies,
Version 1.171.36.28 (release 01-02-2013 CrysAlis171 .NET)
(compiled Feb  1 2013,16:14:44)
Empirical absorption correction using spherical harmonics,
 implemented in SCALE3 ABSPACK scaling algorithm.
;
_exptl_crystal_density_diffrn 1.577
_exptl_crystal_density_method 'not measured'
_exptl_crystal_F_000 1404
_refine_diff_density_max 0.867
_refine_diff_density_min -0.871
_refine_diff_density_rms 0.124
_refine_ls_extinction_method none
_refine_ls_goodness_of_fit_ref 1.076
_refine_ls_hydrogen_treatment constr
_refine_ls_matrix_type full
_refine_ls_number_parameters 386
_refine_ls_number_reflns 6046
_refine_ls_number_restraints 24
_refine_ls_restrained_S_all 1.078
_refine_ls_R_factor_all 0.1350
_refine_ls_R_factor_gt 0.0928
_refine_ls_shift/su_max 0.001
_refine_ls_shift/su_mean 0.000
_refine_ls_structure_factor_coef Fsqd
_refine_ls_weighting_details 'calc w=1/[\s^2^(Fo^2^)+(0.1312P)^2^+8.4368P] where P=(Fo^2^+2Fc^2^)/3'
_refine_ls_weighting_scheme calc
_refine_ls_wR_factor_gt 0.2468
_refine_ls_wR_factor_ref 0.2620
_reflns_number_gt 3783
_reflns_number_total 6046
_reflns_threshold_expression >2sigma(I)
_cod_data_source_file c5ra13582f2.cif
_cod_data_source_block 223_7zn_2_twin1_hklf4
_cod_database_code 7222045
_chemical_oxdiff_formula 'C11 H10 N O'
_olex2_refinement_description
;
1. Twinned data refinement
 Scales: 0.7058(17) 0.2942(17)
2. Fixed Uiso
 At 1.2 times of:
  All C(H) groups
3. Uiso/Uaniso restraints and constraints
Uanis(C17) \\sim Ueq, Uanis(C18) \\sim Ueq, Uanis(C19) \\sim Ueq, Uanis(C16)
\\sim Ueq: with sigma of 0.01 and sigma for terminal atoms of 0.02
4.a Aromatic/amide H refined with riding coordinates:
 C3(H3), C5(H5), C6(H6), C10(H10), C13(H13), C14(H14), C17(H17), C18(H18),
 C20(H20), C21(H21), C26(H26), C25(H25), C24(H24), C23(H23), C22(H22), C27(H27),
  C28(H28), C29(H29), C30(H30), C31(H31)
4.b Fitted hexagon refined as free rotating group:
 C26(C25,C24,C23,C22,N2)
;
_olex2_submission_special_instructions 'No special instructions were received'

loop_
_space_group_symop_id
_space_group_symop_operation_xyz
1 'x, y, z'
2 '-x, y+1/2, -z+1/2'
3 '-x, -y, -z'
4 'x, -y-1/2, z-1/2'

loop_
_atom_site_label
_atom_site_type_symbol
_atom_site_fract_x
_atom_site_fract_y
_atom_site_fract_z
_atom_site_U_iso_or_equiv
_atom_site_adp_type
_atom_site_occupancy
_atom_site_calc_flag
_atom_site_refinement_flags_posn
_atom_site_refinement_flags_adp
Zn1 Zn 0.56624(9) 0.91222(13) 0.23975(2) 0.0338(2) Uani 1 d . .
Zn2 Zn -0.01060(12) 1.08691(15) 0.09772(3) 0.0493(3) Uani 1 d . .
O1 O 0.1455(6) 1.0336(8) 0.13691(16) 0.0468(18) Uani 1 d . .
O2 O 0.2362(8) 0.9741(10) 0.08775(17) 0.071(2) Uani 1 d . .
O3 O 0.5770(6) 0.6869(7) 0.25429(13) 0.0348(15) Uani 1 d . .
O4 O 0.6413(5) 0.4438(7) 0.24400(16) 0.0375(16) Uani 1 d . .
O5 O 1.3187(6) 0.5277(9) 0.20421(19) 0.062(2) Uani 1 d . .
O6 O 1.2322(5) 0.5059(8) 0.25643(15) 0.0427(17) Uani 1 d . .
O7 O -0.1591(13) 1.0391(11) 0.0487(2) 0.113(4) Uani 1 d . .
O8 O -0.1067(9) 0.8637(11) 0.0866(2) 0.084(3) Uani 1 d . .
N1 N 0.5354(7) 0.8678(8) 0.18907(16) 0.0302(17) Uani 1 d . .
N3 N -0.1829(9) 1.1768(10) 0.1256(2) 0.053(2) Uani 1 d . .
C1 C 0.2489(9) 0.9800(12) 0.1190(2) 0.043(3) Uani 1 d . .
C2 C 0.3854(8) 0.9083(11) 0.1369(2) 0.036(2) Uani 1 d . .
C3 C 0.4115(8) 0.9266(10) 0.17101(19) 0.032(2) Uani 1 d . .
H3 H 0.3399 0.9830 0.1828 0.039 Uiso 1 calc R .
C4 C 0.6346(8) 0.7826(10) 0.1714(2) 0.030(2) Uani 1 d . .
C5 C 0.6113(9) 0.7576(12) 0.1364(2) 0.044(3) Uani 1 d . .
H5 H 0.6820 0.6986 0.1249 0.052 Uiso 1 calc R .
C6 C 0.4885(8) 0.8175(12) 0.1192(2) 0.039(2) Uani 1 d . .
H6 H 0.4725 0.7989 0.0960 0.047 Uiso 1 calc R .
C7 C 0.7796(8) 0.7246(10) 0.1895(2) 0.028(2) Uani 1 d . .
C8 C 0.7921(8) 0.6351(10) 0.2188(2) 0.031(2) Uani 1 d . .
C9 C 0.6613(9) 0.5906(11) 0.2397(2) 0.034(2) Uani 1 d . .
C10 C 0.9345(8) 0.5800(10) 0.2306(2) 0.040(2) Uani 1 d . .
H10 H 0.9427 0.5209 0.2505 0.048 Uiso 1 calc R .
C11 C 1.0656(8) 0.6128(9) 0.2128(2) 0.0270(19) Uani 1 d . .
C12 C 1.2168(9) 0.5429(10) 0.2253(3) 0.040(3) Uani 1 d . .
C13 C 1.0522(9) 0.6965(11) 0.1830(2) 0.038(2) Uani 1 d . .
H13 H 1.1386 0.7150 0.1707 0.046 Uiso 1 calc R .
C14 C 0.9152(8) 0.7522(11) 0.1713(2) 0.034(2) Uani 1 d . .
H14 H 0.9086 0.8092 0.1511 0.041 Uiso 1 calc R .
C15 C -0.1713(15) 0.9054(17) 0.0607(3) 0.085(4) Uani 1 d . .
C16 C -0.2685(13) 0.7851(16) 0.0413(3) 0.072(3) Uani 1 d . U
C17 C -0.349(2) 0.828(2) 0.0151(5) 0.130(6) Uani 1 d . U
H17 H -0.3458 0.9333 0.0085 0.156 Uiso 1 calc R .
C18 C -0.4485(16) 0.7147(16) -0.0058(4) 0.100(4) Uani 1 d . U
H18 H -0.5016 0.7413 -0.0260 0.121 Uiso 1 calc R .
C19 C -0.4507(13) 0.5584(14) 0.0097(3) 0.072(3) Uani 1 d . U
C20 C -0.3598(11) 0.5224(14) 0.0350(2) 0.059(3) Uani 1 d . .
H20 H -0.3547 0.4181 0.0424 0.071 Uiso 1 calc R .
C21 C -0.2698(11) 0.6335(16) 0.0516(3) 0.069(4) Uani 1 d . .
H21 H -0.2083 0.6035 0.0704 0.083 Uiso 1 calc R .
C26 C 0.1194(6) 1.4093(8) 0.10601(13) 0.094(5) Uani 1 d . .
H26 H 0.1166 1.3831 0.1289 0.113 Uiso 1 calc R .
C25 C 0.1734(8) 1.5562(8) 0.09651(19) 0.101(5) Uani 1 d G .
H25 H 0.2067 1.6283 0.1130 0.121 Uiso 1 calc R .
C24 C 0.1778(10) 1.5954(9) 0.0623(2) 0.107(6) Uani 1 d G .
H24 H 0.2139 1.6937 0.0559 0.129 Uiso 1 calc R .
C23 C 0.1281(9) 1.4876(11) 0.03759(15) 0.101(5) Uani 1 d G .
H23 H 0.1309 1.5138 0.0147 0.122 Uiso 1 calc R .
C22 C 0.0740(8) 1.3407(10) 0.04709(15) 0.082(4) Uani 1 d G .
H22 H 0.0408 1.2686 0.0306 0.099 Uiso 1 calc R .
N2 N 0.0697(7) 1.3015(7) 0.08130(16) 0.048(2) Uani 1 d G .
C27 C -0.3025(13) 1.2382(14) 0.1114(3) 0.079(4) Uani 1 d . .
H27 H -0.3066 1.2353 0.0877 0.095 Uiso 1 calc R .
C28 C -0.4245(15) 1.3069(15) 0.1253(4) 0.088(5) Uani 1 d . .
H28 H -0.5085 1.3462 0.1126 0.106 Uiso 1 calc R .
C29 C -0.4097(14) 1.3120(14) 0.1605(4) 0.087(5) Uani 1 d . .
H29 H -0.4857 1.3611 0.1724 0.105 Uiso 1 calc R .
C30 C -0.2918(16) 1.2497(14) 0.1776(3) 0.083(4) Uani 1 d . .
H30 H -0.2845 1.2502 0.2013 0.100 Uiso 1 calc R .
C31 C -0.1828(15) 1.1854(14) 0.1592(3) 0.073(4) Uani 1 d . .
H31 H -0.0986 1.1426 0.1712 0.088 Uiso 1 calc R .

loop_
_atom_site_aniso_label
_atom_site_aniso_U_11
_atom_site_aniso_U_22
_atom_site_aniso_U_33
_atom_site_aniso_U_23
_atom_site_aniso_U_13
_atom_site_aniso_U_12
Zn1 0.0170(3) 0.0459(6) 0.0387(5) -0.0062(6) 0.0028(4) -0.0026(5)
Zn2 0.0414(5) 0.0528(7) 0.0519(6) -0.0094(7) -0.0173(5) 0.0136(6)
O1 0.033(3) 0.056(4) 0.051(4) 0.002(3) 0.000(3) 0.014(3)
O2 0.069(4) 0.091(6) 0.050(4) -0.016(4) -0.038(3) 0.031(4)
O3 0.036(3) 0.030(3) 0.040(3) -0.001(3) 0.026(3) 0.006(3)
O4 0.015(2) 0.031(3) 0.067(4) 0.001(3) 0.010(2) -0.004(2)
O5 0.015(2) 0.080(5) 0.091(5) 0.000(4) 0.006(3) 0.018(3)
O6 0.016(2) 0.063(4) 0.048(4) 0.019(4) -0.011(2) 0.002(3)
O7 0.157(9) 0.087(6) 0.095(7) -0.052(6) 0.000(6) -0.027(7)
O8 0.059(4) 0.121(7) 0.071(5) -0.047(5) 0.004(4) -0.018(5)
N1 0.020(3) 0.030(4) 0.039(4) -0.006(3) -0.008(3) -0.001(3)
N3 0.050(5) 0.053(5) 0.056(5) 0.006(5) -0.004(4) 0.006(5)
C1 0.025(4) 0.048(6) 0.056(6) -0.005(5) -0.016(4) -0.004(4)
C2 0.022(3) 0.041(5) 0.045(5) 0.008(5) -0.001(3) 0.001(4)
C3 0.017(3) 0.043(5) 0.037(4) -0.007(5) 0.003(3) -0.003(4)
C4 0.018(3) 0.038(5) 0.036(4) 0.003(4) 0.003(3) 0.002(4)
C5 0.033(4) 0.069(7) 0.028(4) -0.012(5) -0.007(3) 0.009(5)
C6 0.017(3) 0.075(7) 0.026(4) -0.004(5) -0.003(3) -0.002(4)
C7 0.022(4) 0.025(5) 0.036(4) -0.009(4) 0.000(3) 0.007(4)
C8 0.019(3) 0.028(5) 0.046(5) -0.006(4) -0.004(3) -0.003(4)
C9 0.027(3) 0.043(5) 0.030(4) 0.001(5) -0.014(3) 0.007(4)
C10 0.027(4) 0.031(5) 0.060(5) 0.009(5) -0.012(4) 0.003(4)
C11 0.020(3) 0.019(4) 0.042(4) 0.004(4) -0.003(3) 0.002(4)
C12 0.020(4) 0.023(5) 0.077(7) -0.007(5) 0.000(4) 0.005(4)
C13 0.018(3) 0.061(6) 0.036(5) 0.019(5) 0.004(3) 0.009(4)
C14 0.017(3) 0.054(6) 0.030(4) 0.015(4) 0.004(3) 0.004(4)
C15 0.085(8) 0.083(9) 0.088(9) -0.068(8) 0.012(7) 0.000(8)
C16 0.064(5) 0.077(6) 0.073(6) -0.021(5) -0.004(5) 0.008(5)
C17 0.145(9) 0.113(8) 0.131(8) -0.011(7) -0.016(7) 0.008(7)
C18 0.103(7) 0.091(7) 0.104(7) -0.017(6) -0.031(6) 0.004(6)
C19 0.062(5) 0.073(6) 0.081(6) -0.030(5) -0.012(5) -0.005(5)
C20 0.058(6) 0.071(7) 0.048(6) -0.028(6) -0.009(5) -0.006(6)
C21 0.047(6) 0.110(11) 0.050(6) -0.026(7) -0.011(5) -0.003(7)
C26 0.087(9) 0.132(13) 0.062(8) -0.008(9) -0.006(7) -0.008(10)
C25 0.128(10) 0.127(12) 0.049(7) 0.003(8) 0.030(7) -0.073(10)
C24 0.074(8) 0.096(11) 0.154(14) -0.010(12) 0.027(9) -0.034(9)
C23 0.066(8) 0.129(12) 0.107(11) 0.038(10) -0.013(8) -0.025(9)
C22 0.070(8) 0.088(9) 0.090(9) 0.002(8) 0.018(7) -0.001(8)
N2 0.037(4) 0.057(5) 0.050(5) -0.006(5) 0.004(4) 0.000(4)
C27 0.077(7) 0.074(8) 0.083(8) -0.023(8) -0.023(6) 0.039(7)
C28 0.069(8) 0.079(9) 0.115(11) -0.029(9) -0.019(8) 0.020(8)
C29 0.058(7) 0.047(7) 0.157(14) -0.022(9) 0.008(8) 0.013(6)
C30 0.114(10) 0.064(8) 0.074(8) 0.002(7) 0.026(7) 0.024(8)
C31 0.089(8) 0.075(8) 0.056(7) 0.029(7) 0.003(7) 0.000(8)

loop_
_atom_type_symbol
_atom_type_description
_atom_type_scat_dispersion_real
_atom_type_scat_dispersion_imag
_atom_type_scat_source
C C 0.0033 0.0016 'International Tables Vol C Tables 4.2.6.8 and 6.1.1.4'
H H 0.0000 0.0000 'International Tables Vol C Tables 4.2.6.8 and 6.1.1.4'
N N 0.0061 0.0033 'International Tables Vol C Tables 4.2.6.8 and 6.1.1.4'
O O 0.0106 0.0060 'International Tables Vol C Tables 4.2.6.8 and 6.1.1.4'
Zn Zn 0.2839 1.4301 'International Tables Vol C Tables 4.2.6.8 and 6.1.1.4'

loop_
_geom_angle_atom_site_label_1
_geom_angle_atom_site_label_2
_geom_angle_atom_site_label_3
_geom_angle
_geom_angle_site_symmetry_1
_geom_angle_site_symmetry_3
O3 Zn1 N1 96.1(2) . .
O3 Zn1 C12 103.7(3) . 2_755
O4 Zn1 O3 93.9(2) 2_655 .
O4 Zn1 N1 105.2(2) 2_655 .
O4 Zn1 C12 116.1(3) 2_655 2_755
O6 Zn1 O3 109.9(2) 2_755 .
O6 Zn1 O4 140.3(2) 2_755 2_655
O6 Zn1 N1 103.3(3) 2_755 .
O6 Zn1 C12 28.9(3) 2_755 2_755
N1 Zn1 C12 132.2(3) . 2_755
O1 Zn2 O2 57.9(2) . .
O1 Zn2 O7 155.9(3) . .
O1 Zn2 O8 101.7(3) . .
O1 Zn2 C1 29.2(3) . .
O1 Zn2 C15 129.4(4) . .
O1 Zn2 N2 101.8(3) . .
O2 Zn2 C1 28.6(3) . .
O2 Zn2 C15 98.3(3) . .
O7 Zn2 O2 105.5(3) . .
O7 Zn2 C1 132.0(3) . .
O7 Zn2 C15 29.3(4) . .
O8 Zn2 O2 87.8(3) . .
O8 Zn2 O7 57.7(3) . .
O8 Zn2 C1 95.2(3) . .
O8 Zn2 C15 28.4(4) . .
N3 Zn2 O1 99.1(3) . .
N3 Zn2 O2 157.0(3) . .
N3 Zn2 O7 96.5(4) . .
N3 Zn2 O8 98.6(3) . .
N3 Zn2 C1 128.4(3) . .
N3 Zn2 C15 97.7(4) . .
N3 Zn2 N2 96.3(3) . .
C15 Zn2 C1 116.1(4) . .
N2 Zn2 O2 88.7(3) . .
N2 Zn2 O7 94.5(3) . .
N2 Zn2 O8 149.7(3) . .
N2 Zn2 C1 96.0(3) . .
N2 Zn2 C15 123.3(4) . .
C1 O1 Zn2 97.4(5) . .
C1 O2 Zn2 82.0(5) . .
C9 O3 Zn1 120.8(5) . .
C9 O4 Zn1 108.1(5) . 2_645
C12 O6 Zn1 103.4(5) . 2_745
C15 O7 Zn2 84.1(8) . .
C15 O8 Zn2 94.6(9) . .
C3 N1 Zn1 120.6(5) . .
C4 N1 Zn1 123.1(5) . .
C4 N1 C3 116.3(7) . .
C27 N3 Zn2 121.6(8) . .
C27 N3 C31 112.3(10) . .
C31 N3 Zn2 126.0(8) . .
O1 C1 Zn2 53.3(4) . .
O1 C1 C2 117.8(8) . .
O2 C1 Zn2 69.4(5) . .
O2 C1 O1 122.8(8) . .
O2 C1 C2 119.2(8) . .
C2 C1 Zn2 169.7(7) . .
C3 C2 C1 121.0(8) . .
C3 C2 C6 118.2(7) . .
C6 C2 C1 120.8(8) . .
N1 C3 H3 117.7 . .
C2 C3 N1 124.5(7) . .
C2 C3 H3 117.7 . .
N1 C4 C5 121.4(7) . .
N1 C4 C7 118.6(7) . .
C5 C4 C7 119.8(7) . .
C4 C5 H5 119.5 . .
C6 C5 C4 121.1(8) . .
C6 C5 H5 119.5 . .
C2 C6 H6 120.8 . .
C5 C6 C2 118.5(8) . .
C5 C6 H6 120.8 . .
C8 C7 C4 127.3(7) . .
C8 C7 C14 118.2(7) . .
C14 C7 C4 114.0(7) . .
C7 C8 C9 124.6(7) . .
C7 C8 C10 120.0(8) . .
C10 C8 C9 115.4(8) . .
O3 C9 O4 119.2(7) . .
O3 C9 C8 124.8(8) . .
O4 C9 C8 115.9(7) . .
C8 C10 H10 119.8 . .
C8 C10 C11 120.5(8) . .
C11 C10 H10 119.8 . .
C10 C11 C12 119.0(7) . .
C13 C11 C10 119.5(7) . .
C13 C11 C12 121.3(7) . .
O5 C12 Zn1 77.1(5) . 2_745
O5 C12 O6 124.7(8) . .
O5 C12 C11 117.7(9) . .
O6 C12 Zn1 47.6(4) . 2_745
O6 C12 C11 117.6(8) . .
C11 C12 Zn1 165.0(7) . 2_745
C11 C13 H13 119.6 . .
C14 C13 C11 120.9(7) . .
C14 C13 H13 119.6 . .
C7 C14 H14 119.6 . .
C13 C14 C7 120.9(8) . .
C13 C14 H14 119.6 . .
O7 C15 Zn2 66.6(7) . .
O7 C15 C16 118.8(13) . .
O8 C15 Zn2 57.0(7) . .
O8 C15 O7 123.5(12) . .
O8 C15 C16 117.7(13) . .
C16 C15 Zn2 174.4(11) . .
C17 C16 C15 119.5(15) . .
C17 C16 C21 120.3(14) . .
C21 C16 C15 120.2(12) . .
C16 C17 H17 118.6 . .
C16 C17 C18 122.8(16) . .
C18 C17 H17 118.6 . .
C17 C18 H18 124.3 . .
C19 C18 C17 111.4(13) . .
C19 C18 H18 124.3 . .
C18 C19 C19 113.7(14) . 3_465
C20 C19 C18 121.5(11) . .
C20 C19 C19 124.1(15) . 3_465
C19 C20 H20 119.1 . .
C19 C20 C21 121.8(12) . .
C21 C20 H20 119.1 . .
C16 C21 C20 121.6(11) . .
C16 C21 H21 119.2 . .
C20 C21 H21 119.2 . .
C25 C26 H26 120.0 . .
C25 C26 N2 120.0 . .
N2 C26 H26 120.0 . .
C26 C25 H25 120.0 . .
C24 C25 C26 120.0 . .
C24 C25 H25 120.0 . .
C25 C24 H24 120.0 . .
C25 C24 C23 120.0 . .
C23 C24 H24 120.0 . .
C24 C23 H23 120.0 . .
C22 C23 C24 120.0 . .
C22 C23 H23 120.0 . .
C23 C22 H22 120.0 . .
N2 C22 C23 120.0 . .
N2 C22 H22 120.0 . .
C26 N2 Zn2 117.4(3) . .
C22 N2 Zn2 122.6(3) . .
C22 N2 C26 120.0 . .
N3 C27 H27 114.9 . .
N3 C27 C28 130.1(13) . .
C28 C27 H27 114.9 . .
C27 C28 H28 123.9 . .
C27 C28 C29 112.3(12) . .
C29 C28 H28 123.9 . .
C28 C29 H29 118.8 . .
C30 C29 C28 122.3(13) . .
C30 C29 H29 118.8 . .
C29 C30 H30 121.8 . .
C29 C30 C31 116.5(13) . .
C31 C30 H30 121.8 . .
N3 C31 C30 126.5(12) . .
N3 C31 H31 116.7 . .
C30 C31 H31 116.7 . .

loop_
_geom_bond_atom_site_label_1
_geom_bond_atom_site_label_2
_geom_bond_distance
_geom_bond_site_symmetry_2
Zn1 O3 1.995(6) .
Zn1 O4 1.972(5) 2_655
Zn1 O6 1.935(5) 2_755
Zn1 N1 2.037(6) .
Zn1 C12 2.547(9) 2_755
Zn2 O1 2.063(6) .
Zn2 O2 2.412(7) .
Zn2 O7 2.313(10) .
Zn2 O8 2.109(9) .
Zn2 N3 2.054(8) .
Zn2 C1 2.551(8) .
Zn2 C15 2.507(12) .
Zn2 N2 2.065(6) .
O1 C1 1.257(11) .
O2 C1 1.234(11) .
O3 C9 1.257(10) .
O4 Zn1 1.972(5) 2_645
O4 C9 1.270(10) .
O5 C12 1.254(11) .
O6 Zn1 1.934(5) 2_745
O6 C12 1.267(11) .
O7 C15 1.235(16) .
O8 C15 1.196(16) .
N1 C3 1.363(9) .
N1 C4 1.347(10) .
N3 C27 1.275(13) .
N3 C31 1.326(14) .
C1 C2 1.488(11) .
C2 C3 1.361(11) .
C2 C6 1.398(11) .
C3 H3 0.9300 .
C4 C5 1.400(11) .
C4 C7 1.509(10) .
C5 H5 0.9300 .
C5 C6 1.344(11) .
C6 H6 0.9300 .
C7 C8 1.379(12) .
C7 C14 1.436(11) .
C8 C9 1.490(11) .
C8 C10 1.392(10) .
C10 H10 0.9300 .
C10 C11 1.401(11) .
C11 C12 1.511(11) .
C11 C13 1.373(11) .
C12 Zn1 2.547(9) 2_745
C13 H13 0.9300 .
C13 C14 1.350(11) .
C14 H14 0.9300 .
C15 C16 1.513(17) .
C16 C17 1.27(2) .
C16 C21 1.349(17) .
C17 H17 0.9300 .
C17 C18 1.52(2) .
C18 H18 0.9300 .
C18 C19 1.460(18) .
C19 C19 1.50(2) 3_465
C19 C20 1.283(15) .
C20 H20 0.9300 .
C20 C21 1.373(15) .
C21 H21 0.9300 .
C26 H26 0.9300 .
C26 C25 1.3900 .
C26 N2 1.3900 .
C25 H25 0.9300 .
C25 C24 1.3900 .
C24 H24 0.9300 .
C24 C23 1.3900 .
C23 H23 0.9300 .
C23 C22 1.3900 .
C22 H22 0.9300 .
C22 N2 1.3900 .
C27 H27 0.9300 .
C27 C28 1.354(17) .
C28 H28 0.9300 .
C28 C29 1.388(19) .
C29 H29 0.9300 .
C29 C30 1.318(17) .
C30 H30 0.9300 .
C30 C31 1.341(17) .
C31 H31 0.9300 .

loop_
_geom_torsion_atom_site_label_1
_geom_torsion_atom_site_label_2
_geom_torsion_atom_site_label_3
_geom_torsion_atom_site_label_4
_geom_torsion
_geom_torsion_site_symmetry_1
_geom_torsion_site_symmetry_4
Zn1 O3 C9 O4 -164.4(5) . .
Zn1 O3 C9 C8 19.4(10) . .
Zn1 O4 C9 O3 19.6(9) 2_645 .
Zn1 O4 C9 C8 -163.8(5) 2_645 .
Zn1 O6 C12 O5 -4.2(11) 2_745 .
Zn1 O6 C12 C11 176.9(6) 2_745 .
Zn1 N1 C3 C2 177.1(7) . .
Zn1 N1 C4 C5 -178.5(7) . .
Zn1 N1 C4 C7 -3.5(10) . .
Zn2 O1 C1 O2 0.6(11) . .
Zn2 O1 C1 C2 -173.8(7) . .
Zn2 O2 C1 O1 -0.5(10) . .
Zn2 O2 C1 C2 173.8(8) . .
Zn2 O7 C15 O8 -3.6(13) . .
Zn2 O7 C15 C16 178.5(11) . .
Zn2 O8 C15 O7 3.9(15) . .
Zn2 O8 C15 C16 -178.2(10) . .
Zn2 N3 C27 C28 -177.8(11) . .
Zn2 N3 C31 C30 177.1(10) . .
Zn2 C1 C2 C3 -41(4) . .
Zn2 C1 C2 C6 137(4) . .
Zn2 C15 C16 C17 158(9) . .
Zn2 C15 C16 C21 -22(10) . .
O1 Zn2 O2 C1 0.3(6) . .
O1 Zn2 O7 C15 36.3(13) . .
O1 Zn2 O8 C15 -168.5(7) . .
O1 Zn2 N3 C27 174.4(9) . .
O1 Zn2 N3 C31 -2.5(10) . .
O1 Zn2 C1 O2 -179.5(10) . .
O1 Zn2 C1 C2 32(4) . .
O1 Zn2 C15 O7 -161.8(7) . .
O1 Zn2 C15 O8 14.7(9) . .
O1 Zn2 C15 C16 32(9) . .
O1 Zn2 N2 C26 -41.8(4) . .
O1 Zn2 N2 C22 138.8(3) . .
O1 C1 C2 C3 -12.2(14) . .
O1 C1 C2 C6 166.4(8) . .
O2 Zn2 O1 C1 -0.3(6) . .
O2 Zn2 O7 C15 79.2(8) . .
O2 Zn2 O8 C15 -112.0(8) . .
O2 Zn2 N3 C27 173.1(8) . .
O2 Zn2 N3 C31 -3.8(15) . .
O2 Zn2 C1 O1 179.5(10) . .
O2 Zn2 C1 C2 -148(4) . .
O2 Zn2 C15 O7 -107.0(8) . .
O2 Zn2 C15 O8 69.5(8) . .
O2 Zn2 C15 C16 86(9) . .
O2 Zn2 N2 C26 -98.5(3) . .
O2 Zn2 N2 C22 82.1(3) . .
O2 C1 C2 C3 173.1(9) . .
O2 C1 C2 C6 -8.3(14) . .
O3 Zn1 N1 C3 123.4(6) . .
O3 Zn1 N1 C4 -57.6(6) . .
O4 Zn1 O3 C9 154.0(6) 2_655 .
O4 Zn1 N1 C3 27.6(6) 2_655 .
O4 Zn1 N1 C4 -153.4(6) 2_655 .
O6 Zn1 O3 C9 -58.3(6) 2_755 .
O6 Zn1 N1 C3 -124.5(6) 2_755 .
O6 Zn1 N1 C4 54.5(7) 2_755 .
O7 Zn2 O1 C1 50.4(10) . .
O7 Zn2 O2 C1 -160.6(6) . .
O7 Zn2 O8 C15 -2.1(8) . .
O7 Zn2 N3 C27 -23.9(10) . .
O7 Zn2 N3 C31 159.2(10) . .
O7 Zn2 C1 O1 -155.0(6) . .
O7 Zn2 C1 O2 25.6(8) . .
O7 Zn2 C1 C2 -123(4) . .
O7 Zn2 C15 O8 176.4(13) . .
O7 Zn2 C15 C16 -167(10) . .
O7 Zn2 N2 C26 156.0(4) . .
O7 Zn2 N2 C22 -23.4(4) . .
O7 C15 C16 C17 -8(2) . .
O7 C15 C16 C21 172.2(12) . .
O8 Zn2 O1 C1 79.5(6) . .
O8 Zn2 O2 C1 -105.0(7) . .
O8 Zn2 O7 C15 2.0(8) . .
O8 Zn2 N3 C27 -82.1(10) . .
O8 Zn2 N3 C31 100.9(10) . .
O8 Zn2 C1 O1 -104.8(6) . .
O8 Zn2 C1 O2 75.7(6) . .
O8 Zn2 C1 C2 -73(4) . .
O8 Zn2 C15 O7 -176.4(13) . .
O8 Zn2 C15 C16 17(9) . .
O8 Zn2 N2 C26 178.0(5) . .
O8 Zn2 N2 C22 -1.4(7) . .
O8 C15 C16 C17 174.4(14) . .
O8 C15 C16 C21 -5.8(18) . .
N1 Zn1 O3 C9 48.3(6) . .
N1 C4 C5 C6 -0.3(14) . .
N1 C4 C7 C8 55.3(12) . .
N1 C4 C7 C14 -132.7(8) . .
N3 Zn2 O1 C1 -179.7(6) . .
N3 Zn2 O2 C1 1.9(12) . .
N3 Zn2 O7 C15 -94.0(8) . .
N3 Zn2 O8 C15 90.3(8) . .
N3 Zn2 C1 O1 0.4(7) . .
N3 Zn2 C1 O2 -179.1(6) . .
N3 Zn2 C1 C2 33(4) . .
N3 Zn2 C15 O7 89.7(8) . .
N3 Zn2 C15 O8 -93.9(8) . .
N3 Zn2 C15 C16 -77(9) . .
N3 Zn2 N2 C26 58.9(4) . .
N3 Zn2 N2 C22 -120.5(4) . .
N3 C27 C28 C29 2(2) . .
C1 Zn2 O7 C15 66.8(10) . .
C1 Zn2 O8 C15 -139.6(8) . .
C1 Zn2 N3 C27 174.2(9) . .
C1 Zn2 N3 C31 -2.7(11) . .
C1 Zn2 C15 O7 -130.5(8) . .
C1 Zn2 C15 O8 45.9(8) . .
C1 Zn2 C15 C16 63(9) . .
C1 Zn2 N2 C26 -70.8(4) . .
C1 Zn2 N2 C22 109.8(4) . .
C1 C2 C3 N1 -178.4(8) . .
C1 C2 C6 C5 178.9(9) . .
C3 N1 C4 C5 0.5(12) . .
C3 N1 C4 C7 175.6(7) . .
C3 C2 C6 C5 -2.5(14) . .
C4 N1 C3 C2 -2.0(12) . .
C4 C5 C6 C2 1.2(14) . .
C4 C7 C8 C9 -5.7(14) . .
C4 C7 C8 C10 174.5(8) . .
C4 C7 C14 C13 -175.0(8) . .
C5 C4 C7 C8 -129.6(10) . .
C5 C4 C7 C14 42.4(11) . .
C6 C2 C3 N1 2.9(14) . .
C7 C4 C5 C6 -175.2(8) . .
C7 C8 C9 O3 -61.2(12) . .
C7 C8 C9 O4 122.4(9) . .
C7 C8 C10 C11 -0.9(13) . .
C8 C7 C14 C13 -2.2(13) . .
C8 C10 C11 C12 -176.4(8) . .
C8 C10 C11 C13 -1.7(13) . .
C9 C8 C10 C11 179.2(8) . .
C10 C8 C9 O3 118.6(9) . .
C10 C8 C9 O4 -57.7(10) . .
C10 C11 C12 Zn1 -15(3) . 2_745
C10 C11 C12 O5 156.7(8) . .
C10 C11 C12 O6 -24.3(12) . .
C10 C11 C13 C14 2.4(13) . .
C11 C13 C14 C7 -0.4(14) . .
C12 Zn1 O3 C9 -87.9(6) 2_755 .
C12 Zn1 N1 C3 -121.8(6) 2_755 .
C12 Zn1 N1 C4 57.2(7) 2_755 .
C12 C11 C13 C14 176.9(8) . .
C13 C11 C12 Zn1 170.1(19) . 2_745
C13 C11 C12 O5 -17.8(13) . .
C13 C11 C12 O6 161.2(8) . .
C14 C7 C8 C9 -177.4(8) . .
C14 C7 C8 C10 2.8(13) . .
C15 Zn2 O1 C1 72.5(7) . .
C15 Zn2 O2 C1 -131.5(7) . .
C15 Zn2 N3 C27 -53.5(10) . .
C15 Zn2 N3 C31 129.6(10) . .
C15 Zn2 C1 O1 -124.9(6) . .
C15 Zn2 C1 O2 55.7(8) . .
C15 Zn2 C1 C2 -93(4) . .
C15 Zn2 N2 C26 162.4(4) . .
C15 Zn2 N2 C22 -17.0(5) . .
C15 C16 C17 C18 179.7(14) . .
C15 C16 C21 C20 178.3(10) . .
C16 C17 C18 C19 5(2) . .
C17 C16 C21 C20 -2(2) . .
C17 C18 C19 C19 179.4(14) . 3_465
C17 C18 C19 C20 -9(2) . .
C18 C19 C20 C21 8.6(19) . .
C19 C19 C20 C21 178.7(14) 3_465 .
C19 C20 C21 C16 -2.5(18) . .
C21 C16 C17 C18 0(2) . .
C26 C25 C24 C23 0.0 . .
C25 C26 N2 Zn2 -179.4(4) . .
C25 C26 N2 C22 0.0 . .
C25 C24 C23 C22 0.0 . .
C24 C23 C22 N2 0.0 . .
C23 C22 N2 Zn2 179.4(4) . .
C23 C22 N2 C26 0.0 . .
N2 Zn2 O1 C1 -81.2(6) . .
N2 Zn2 O2 C1 105.1(6) . .
N2 Zn2 O7 C15 169.1(8) . .
N2 Zn2 O8 C15 -28.3(11) . .
N2 Zn2 N3 C27 71.4(9) . .
N2 Zn2 N3 C31 -105.5(9) . .
N2 Zn2 C1 O1 103.4(6) . .
N2 Zn2 C1 O2 -76.1(6) . .
N2 Zn2 C1 C2 136(4) . .
N2 Zn2 C15 O7 -13.0(10) . .
N2 Zn2 C15 O8 163.4(6) . .
N2 Zn2 C15 C16 -180(100) . .
N2 C26 C25 C24 0.0 . .
C27 N3 C31 C30 -0.1(18) . .
C27 C28 C29 C30 -3(2) . .
C28 C29 C30 C31 2(2) . .
C29 C30 C31 N3 -1(2) . .
C31 N3 C27 C28 0(2) . .

loop_
_diffrn_oxdiff_twin_id
_diffrn_oxdiff_twin_ratio
_diffrn_oxdiff_twin_reflns_isolated
_diffrn_oxdiff_twin_reflns_overlapped
1 0.6282 131 12653
2 0.3718 134 12653

loop_
_twin_individual_id
_twin_individual_mass_fraction_refined
1 0.7058(17)
2 0.2942(17)
